data_4075694
loop_
_publ_author_name
'Eberhard, Michael R.'
'Heslop, Katie M.'
'Orpen, A. Guy'
'Pringle, Paul G.'

_publ_section_title
;
 Nine-Membered Trans Square-Planar Chelates Formed by a bisbi Analogue
;
_journal_issue 3
_journal_name_full Organometallics
_journal_page_first 335
_journal_paper_doi 10.1021/om049136m
_journal_volume 24
_journal_year 2005
_chemical_formula_sum 'C31 H42 Cl4 P2 Pd'
_chemical_formula_weight 724.79
_chemical_name_systematic
;
 ?
;
_space_group_IT_number 9
_symmetry_cell_setting monoclinic
_symmetry_space_group_name_Hall 'C -2yc'
_symmetry_space_group_name_H-M 'C 1 c 1'
_atom_sites_solution_hydrogens geom
_atom_sites_solution_primary direct
_atom_sites_solution_secondary difmap
_audit_creation_method SHELXL-97
_cell_angle_alpha 90.000
_cell_angle_beta 102.016(15)
_cell_angle_gamma 90.000
_cell_formula_units_Z 4
_cell_length_a 16.725(2)
_cell_length_b 11.2189(19)
_cell_length_c 17.095(3)
_cell_measurement_reflns_used 122
_cell_measurement_temperature 173(2)
_cell_volume 3137.4(9)
_computing_cell_refinement 'Bruker SMART'
_computing_data_collection 'Bruker SMART'
_computing_data_reduction 'Bruker SHELXTL'
_computing_molecular_graphics 'Bruker SHELXTL'
_computing_publication_material 'Bruker SHELXTL'
_computing_structure_refinement 'SHELXL-97 (Sheldrick, 1997)'
_computing_structure_solution 'SHELXS-97 (Sheldrick, 1990)'
_diffrn_ambient_temperature 173(2)
_diffrn_measured_fraction_theta_full 0.997
_diffrn_measured_fraction_theta_max 0.997
_diffrn_measurement_device_type 'Siemens SMART CCD area detector'
_diffrn_measurement_method '\w rotation with narrow frames'
_diffrn_radiation_monochromator graphite
_diffrn_radiation_source 'fine-focus sealed tube'
_diffrn_radiation_type MoK\a
_diffrn_radiation_wavelength 0.71073
_diffrn_reflns_av_R_equivalents 0.0425
_diffrn_reflns_av_sigmaI/netI 0.0567
_diffrn_reflns_limit_h_max 21
_diffrn_reflns_limit_h_min -21
_diffrn_reflns_limit_k_max 14
_diffrn_reflns_limit_k_min -14
_diffrn_reflns_limit_l_max 22
_diffrn_reflns_limit_l_min -11
_diffrn_reflns_number 10104
_diffrn_reflns_theta_full 27.51
_diffrn_reflns_theta_max 27.51
_diffrn_reflns_theta_min 2.20
_diffrn_standards_decay_% none
_exptl_absorpt_coefficient_mu 1.055
_exptl_absorpt_correction_T_max 0.927971
_exptl_absorpt_correction_T_min 0.802412
_exptl_absorpt_correction_type multi-scan
_exptl_absorpt_process_details 'SADABS (Sheldrick, 1996)'
_exptl_crystal_colour yellow
_exptl_crystal_density_diffrn 1.534
_exptl_crystal_density_method 'not measured'
_exptl_crystal_description plate
_exptl_crystal_F_000 1488
_exptl_crystal_size_max 0.25
_exptl_crystal_size_mid 0.2
_exptl_crystal_size_min 0.1
_refine_diff_density_max 0.618
_refine_diff_density_min -0.466
_refine_diff_density_rms 0.084
_refine_ls_abs_structure_details 'Flack H D (1983), Acta Cryst. A39, 876-881'
_refine_ls_abs_structure_Flack -0.02(3)
_refine_ls_extinction_method none
_refine_ls_goodness_of_fit_ref 0.980
_refine_ls_hydrogen_treatment mixed
_refine_ls_matrix_type full
_refine_ls_number_parameters 343
_refine_ls_number_reflns 4727
_refine_ls_number_restraints 2
_refine_ls_restrained_S_all 0.979
_refine_ls_R_factor_all 0.0410
_refine_ls_R_factor_gt 0.0329
_refine_ls_shift/su_max 0.002
_refine_ls_shift/su_mean 0.000
_refine_ls_structure_factor_coef Fsqd
_refine_ls_weighting_details 'calc w=1/[\s^2^(Fo^2^)+(0.0299P)^2^+0.0000P] where P=(Fo^2^+2Fc^2^)/3'
_refine_ls_weighting_scheme calc
_refine_ls_wR_factor_gt 0.0644
_refine_ls_wR_factor_ref 0.0664
_reflns_number_gt 4172
_reflns_number_total 4727
_reflns_threshold_expression >2sigma(I)
_cod_data_source_file om049136msi20041109_034419.cif
_cod_data_source_block 3(Tokyo)
_cod_depositor_comments
;
The following automatic conversions were performed:

'_symmetry_cell_setting' value 'Monoclinic' changed to 'monoclinic'
according to /home/saulius/struct/CIF-dictionaries/cif_core.dic
dictionary named 'cif_core.dic' version 2.4.1 from 2010-06-29.

Automatic conversion script
Id: cif_fix_values 1715 2011-07-08 13:25:40Z adriana 
;
_cod_original_cell_volume 3137.4(8)
_cod_original_sg_symbol_H-M Cc
_cod_database_code 4075694

loop_
_symmetry_equiv_pos_as_xyz
'x, y, z'
'x, -y, z+1/2'
'x+1/2, y+1/2, z'
'x+1/2, -y+1/2, z+1/2'

loop_
_atom_site_label
_atom_site_type_symbol
_atom_site_fract_x
_atom_site_fract_y
_atom_site_fract_z
_atom_site_U_iso_or_equiv
_atom_site_adp_type
_atom_site_occupancy
_atom_site_symmetry_multiplicity
_atom_site_calc_flag
_atom_site_refinement_flags
Pd1 Pd 0.49736(2) 0.48166(3) -0.20100(2) 0.01747(8) Uani 1 1 d .
P1 P 0.54825(7) 0.66362(10) -0.15256(7) 0.0169(3) Uani 1 1 d .
P2 P 0.42978(7) 0.33202(10) -0.28063(8) 0.0181(3) Uani 1 1 d .
Cl1 Cl 0.60613(7) 0.45514(10) -0.26403(8) 0.0243(3) Uani 1 1 d .
Cl2 Cl 0.38882(7) 0.50957(11) -0.13803(8) 0.0243(3) Uani 1 1 d .
C1 C 0.3875(3) 0.4106(4) -0.3749(3) 0.0197(10) Uani 1 1 d .
H1A H 0.4326 0.4420 -0.3983 0.024 Uiso 1 1 calc R
H1B H 0.3551 0.3545 -0.4136 0.024 Uiso 1 1 calc R
C2 C 0.3331(3) 0.5135(4) -0.3586(3) 0.0184(9) Uani 1 1 d .
C3 C 0.2544(3) 0.4848(4) -0.3505(3) 0.0226(10) Uani 1 1 d .
H3 H 0.2363 0.4046 -0.3578 0.027 Uiso 1 1 calc R
C4 C 0.2018(3) 0.5705(4) -0.3322(3) 0.0264(11) Uani 1 1 d .
H4 H 0.1483 0.5485 -0.3267 0.032 Uiso 1 1 calc R
C5 C 0.2264(3) 0.6870(4) -0.3218(3) 0.0240(11) Uani 1 1 d .
H5 H 0.1905 0.7462 -0.3091 0.029 Uiso 1 1 calc R
C6 C 0.3042(3) 0.7166(4) -0.3300(3) 0.0213(11) Uani 1 1 d .
H6 H 0.3214 0.7972 -0.3223 0.026 Uiso 1 1 calc R
C7 C 0.3584(3) 0.6329(4) -0.3492(3) 0.0191(10) Uani 1 1 d .
C8 C 0.4388(3) 0.6772(4) -0.3661(3) 0.0178(11) Uani 1 1 d .
C9 C 0.4517(3) 0.6596(4) -0.4432(3) 0.0237(11) Uani 1 1 d .
H9 H 0.4128 0.6149 -0.4800 0.028 Uiso 1 1 calc R
C10 C 0.5188(3) 0.7046(4) -0.4677(3) 0.0268(12) Uani 1 1 d .
H10 H 0.5266 0.6901 -0.5203 0.032 Uiso 1 1 calc R
C11 C 0.5745(3) 0.7713(5) -0.4144(3) 0.0311(12) Uani 1 1 d .
H11 H 0.6205 0.8051 -0.4307 0.037 Uiso 1 1 calc R
C12 C 0.5636(3) 0.7888(4) -0.3379(3) 0.0270(11) Uani 1 1 d .
H12 H 0.6033 0.8335 -0.3017 0.032 Uiso 1 1 calc R
C13 C 0.4963(3) 0.7433(4) -0.3111(3) 0.0202(10) Uani 1 1 d .
C14 C 0.4896(3) 0.7681(4) -0.2254(3) 0.0185(10) Uani 1 1 d .
H14A H 0.4313 0.7641 -0.2218 0.022 Uiso 1 1 calc R
H14B H 0.5091 0.8501 -0.2110 0.022 Uiso 1 1 calc R
C15 C 0.6580(3) 0.6908(4) -0.1380(3) 0.0261(12) Uani 1 1 d .
H15 H 0.6751 0.6727 -0.1894 0.031 Uiso 1 1 calc R
C16 C 0.6988(3) 0.5981(5) -0.0750(3) 0.0357(14) Uani 1 1 d .
H16A H 0.7588 0.6088 -0.0658 0.043 Uiso 1 1 calc R
H16B H 0.6862 0.5174 -0.0976 0.043 Uiso 1 1 calc R
C17 C 0.6731(3) 0.6036(5) 0.0076(3) 0.0360(14) Uani 1 1 d .
H17A H 0.6920 0.5295 0.0372 0.043 Uiso 1 1 calc R
H17B H 0.7025 0.6708 0.0384 0.043 Uiso 1 1 calc R
C18 C 0.5823(3) 0.6183(4) 0.0060(3) 0.0294(12) Uani 1 1 d .
H18A H 0.5758 0.6400 0.0604 0.035 Uiso 1 1 calc R
H18B H 0.5553 0.5401 -0.0072 0.035 Uiso 1 1 calc R
C19 C 0.5368(3) 0.7120(4) -0.0533(3) 0.0212(11) Uani 1 1 d .
H19 H 0.4774 0.7084 -0.0516 0.025 Uiso 1 1 calc R
C20 C 0.5660(3) 0.8405(4) -0.0359(3) 0.0274(12) Uani 1 1 d .
H20A H 0.5598 0.8607 0.0189 0.033 Uiso 1 1 calc R
H20B H 0.5289 0.8934 -0.0732 0.033 Uiso 1 1 calc R
C21 C 0.6539(3) 0.8703(4) -0.0421(3) 0.0322(13) Uani 1 1 d .
H21A H 0.6605 0.9580 -0.0408 0.039 Uiso 1 1 calc R
H21B H 0.6917 0.8374 0.0053 0.039 Uiso 1 1 calc R
C22 C 0.6783(3) 0.8226(4) -0.1170(3) 0.0292(12) Uani 1 1 d .
H22A H 0.7380 0.8335 -0.1110 0.035 Uiso 1 1 calc R
H22B H 0.6513 0.8722 -0.1629 0.035 Uiso 1 1 calc R
C23 C 0.4901(3) 0.2037(4) -0.3016(3) 0.0232(11) Uani 1 1 d .
H23 H 0.5365 0.2349 -0.3243 0.028 Uiso 1 1 calc R
C24 C 0.4401(3) 0.1202(4) -0.3636(3) 0.0317(13) Uani 1 1 d .
H24A H 0.4757 0.0537 -0.3731 0.038 Uiso 1 1 calc R
H24B H 0.4237 0.1644 -0.4145 0.038 Uiso 1 1 calc R
C25 C 0.3632(3) 0.0676(4) -0.3416(3) 0.0332(13) Uani 1 1 d .
H25A H 0.3801 0.0081 -0.2986 0.040 Uiso 1 1 calc R
H25B H 0.3317 0.0250 -0.3888 0.040 Uiso 1 1 calc R
C26 C 0.3061(3) 0.1588(4) -0.3135(3) 0.0308(13) Uani 1 1 d .
H26A H 0.2635 0.1149 -0.2929 0.037 Uiso 1 1 calc R
H26B H 0.2783 0.2057 -0.3604 0.037 Uiso 1 1 calc R
C27 C 0.3489(3) 0.2461(4) -0.2482(3) 0.0231(11) Uani 1 1 d .
H27 H 0.3069 0.3036 -0.2371 0.028 Uiso 1 1 calc R
C28 C 0.3910(3) 0.1879(4) -0.1675(3) 0.0287(12) Uani 1 1 d .
H28A H 0.4095 0.2525 -0.1284 0.034 Uiso 1 1 calc R
H28B H 0.3494 0.1410 -0.1472 0.034 Uiso 1 1 calc R
C29 C 0.4641(3) 0.1062(4) -0.1692(4) 0.0339(14) Uani 1 1 d .
H29A H 0.4428 0.0278 -0.1905 0.041 Uiso 1 1 calc R
H29B H 0.4939 0.0936 -0.1134 0.041 Uiso 1 1 calc R
C30 C 0.5266(3) 0.1496(4) -0.2188(4) 0.0295(13) Uani 1 1 d .
H30A H 0.5624 0.2101 -0.1870 0.035 Uiso 1 1 calc R
H30B H 0.5615 0.0812 -0.2266 0.035 Uiso 1 1 calc R
C99 C 0.2579(3) 0.7680(5) -0.1254(3) 0.0370(13) Uani 1 1 d .
H99A H 0.2152 0.8015 -0.1686 0.044 Uiso 1 1 calc R
H99B H 0.2771 0.6923 -0.1449 0.044 Uiso 1 1 calc R
Cl99 Cl 0.33945(10) 0.86765(14) -0.10304(13) 0.0644(6) Uani 1 1 d .
Cl98 Cl 0.21594(11) 0.73909(19) -0.04213(12) 0.0737(6) Uani 1 1 d .

loop_
_atom_site_aniso_label
_atom_site_aniso_U_11
_atom_site_aniso_U_22
_atom_site_aniso_U_33
_atom_site_aniso_U_23
_atom_site_aniso_U_13
_atom_site_aniso_U_12
Pd1 0.01743(15) 0.01606(14) 0.01842(17) -0.0005(2) 0.00259(12) 0.00018(19)
P1 0.0166(6) 0.0172(6) 0.0166(7) -0.0015(5) 0.0025(5) 0.0004(4)
P2 0.0163(6) 0.0159(6) 0.0220(7) 0.0008(5) 0.0037(5) -0.0006(4)
Cl1 0.0207(6) 0.0247(6) 0.0288(7) -0.0064(6) 0.0083(5) -0.0005(5)
Cl2 0.0228(7) 0.0243(6) 0.0270(7) -0.0007(6) 0.0078(5) -0.0010(5)
C1 0.020(2) 0.018(2) 0.021(3) -0.0010(19) 0.006(2) 0.0009(17)
C2 0.018(2) 0.022(2) 0.014(2) 0.0029(19) 0.0002(18) 0.0004(18)
C3 0.022(2) 0.021(2) 0.023(3) 0.005(2) 0.001(2) -0.0031(19)
C4 0.018(2) 0.036(3) 0.025(3) 0.005(2) 0.003(2) 0.000(2)
C5 0.019(2) 0.033(3) 0.019(3) 0.003(2) 0.003(2) 0.009(2)
C6 0.028(3) 0.017(2) 0.015(3) 0.0011(19) -0.003(2) 0.0026(19)
C7 0.016(2) 0.023(2) 0.016(3) 0.0037(19) -0.0017(19) -0.0008(18)
C8 0.019(2) 0.013(2) 0.020(3) 0.005(2) 0.001(2) 0.0000(18)
C9 0.024(3) 0.026(2) 0.018(3) 0.001(2) -0.004(2) -0.004(2)
C10 0.031(3) 0.035(3) 0.015(3) 0.001(2) 0.009(2) -0.005(2)
C11 0.027(3) 0.044(3) 0.024(3) -0.002(2) 0.009(2) -0.011(2)
C12 0.025(3) 0.031(3) 0.025(3) -0.003(2) 0.004(2) -0.009(2)
C13 0.025(3) 0.019(2) 0.016(3) 0.0006(19) 0.002(2) -0.0009(18)
C14 0.021(2) 0.019(2) 0.015(3) -0.0005(17) 0.000(2) 0.0010(18)
C15 0.021(3) 0.033(3) 0.025(3) -0.008(2) 0.007(2) -0.003(2)
C16 0.018(3) 0.049(3) 0.036(4) -0.007(3) -0.004(2) 0.009(2)
C17 0.038(3) 0.034(3) 0.029(3) 0.000(2) -0.008(3) 0.007(2)
C18 0.036(3) 0.031(3) 0.021(3) -0.001(2) 0.005(2) -0.004(2)
C19 0.015(2) 0.029(3) 0.022(3) -0.001(2) 0.010(2) 0.002(2)
C20 0.038(3) 0.022(3) 0.020(3) -0.004(2) -0.001(2) 0.003(2)
C21 0.033(3) 0.028(3) 0.036(3) -0.006(2) 0.009(3) -0.010(2)
C22 0.025(3) 0.035(3) 0.026(3) -0.006(2) 0.000(2) -0.012(2)
C23 0.019(2) 0.020(2) 0.032(3) 0.001(2) 0.008(2) 0.0034(19)
C24 0.036(3) 0.021(3) 0.040(4) -0.011(2) 0.013(3) 0.002(2)
C25 0.038(3) 0.019(2) 0.039(4) -0.006(2) 0.000(3) -0.007(2)
C26 0.027(3) 0.024(3) 0.041(4) 0.006(2) 0.005(2) -0.008(2)
C27 0.022(3) 0.019(2) 0.031(3) 0.004(2) 0.010(2) 0.0013(18)
C28 0.036(3) 0.026(3) 0.026(3) 0.008(2) 0.013(2) 0.000(2)
C29 0.041(3) 0.024(3) 0.036(3) 0.001(3) 0.006(3) 0.007(2)
C30 0.023(3) 0.016(3) 0.048(4) 0.003(2) 0.005(2) 0.006(2)
C99 0.035(3) 0.049(3) 0.030(3) 0.000(3) 0.014(3) 0.005(3)
Cl99 0.0370(9) 0.0464(9) 0.1178(18) 0.0009(10) 0.0345(10) 0.0073(7)
Cl98 0.0584(11) 0.1233(17) 0.0429(11) 0.0251(11) 0.0188(9) -0.0089(11)

loop_
_atom_type_symbol
_atom_type_description
_atom_type_scat_dispersion_real
_atom_type_scat_dispersion_imag
_atom_type_scat_source
C C 0.0033 0.0016 'International Tables Vol C Tables 4.2.6.8 and 6.1.1.4'
H H 0.0000 0.0000 'International Tables Vol C Tables 4.2.6.8 and 6.1.1.4'
P P 0.1023 0.0942 'International Tables Vol C Tables 4.2.6.8 and 6.1.1.4'
Cl Cl 0.1484 0.1585 'International Tables Vol C Tables 4.2.6.8 and 6.1.1.4'
Pd Pd -0.9988 1.0072 'International Tables Vol C Tables 4.2.6.8 and 6.1.1.4'

loop_
_geom_angle_atom_site_label_1
_geom_angle_atom_site_label_2
_geom_angle_atom_site_label_3
_geom_angle
P1 Pd1 P2 163.59(4)
P1 Pd1 Cl2 88.84(5)
P2 Pd1 Cl2 92.15(5)
P1 Pd1 Cl1 90.80(5)
P2 Pd1 Cl1 88.15(5)
Cl2 Pd1 Cl1 179.61(5)
C15 P1 C19 96.9(2)
C15 P1 C14 111.4(2)
C19 P1 C14 107.2(2)
C15 P1 Pd1 118.93(16)
C19 P1 Pd1 119.66(16)
C14 P1 Pd1 102.53(14)
C23 P2 C27 96.7(2)
C23 P2 C1 109.3(2)
C27 P2 C1 110.0(2)
C23 P2 Pd1 117.71(15)
C27 P2 Pd1 120.35(17)
C1 P2 Pd1 102.69(14)
C2 C1 P2 109.6(3)
C3 C2 C7 118.6(4)
C3 C2 C1 117.0(4)
C7 C2 C1 124.3(4)
C4 C3 C2 121.5(4)
C5 C4 C3 120.2(5)
C4 C5 C6 118.8(4)
C5 C6 C7 122.5(4)
C6 C7 C2 118.3(4)
C6 C7 C8 118.1(4)
C2 C7 C8 123.3(4)
C9 C8 C13 119.1(4)
C9 C8 C7 116.9(4)
C13 C8 C7 123.7(5)
C10 C9 C8 122.3(4)
C9 C10 C11 118.7(5)
C12 C11 C10 120.0(5)
C11 C12 C13 122.4(4)
C12 C13 C8 117.3(5)
C12 C13 C14 118.4(4)
C8 C13 C14 124.3(4)
C13 C14 P1 113.6(3)
C22 C15 C16 115.9(4)
C22 C15 P1 111.0(3)
C16 C15 P1 105.5(3)
C15 C16 C17 116.0(4)
C18 C17 C16 116.7(4)
C17 C18 C19 116.0(4)
C20 C19 C18 114.8(4)
C20 C19 P1 111.6(4)
C18 C19 P1 105.9(3)
C19 C20 C21 117.7(4)
C22 C21 C20 114.3(4)
C21 C22 C15 116.6(4)
C24 C23 C30 116.8(4)
C24 C23 P2 111.9(3)
C30 C23 P2 104.9(3)
C23 C24 C25 115.7(5)
C24 C25 C26 115.2(4)
C25 C26 C27 115.0(4)
C26 C27 C28 115.6(4)
C26 C27 P2 111.9(4)
C28 C27 P2 105.2(3)
C29 C28 C27 116.7(4)
C28 C29 C30 116.9(4)
C23 C30 C29 116.2(4)
Cl98 C99 Cl99 111.7(3)

loop_
_geom_bond_atom_site_label_1
_geom_bond_atom_site_label_2
_geom_bond_distance
Pd1 P1 2.2987(12)
Pd1 P2 2.3040(13)
Pd1 Cl2 2.3165(14)
Pd1 Cl1 2.3184(14)
P1 C15 1.825(5)
P1 C19 1.829(5)
P1 C14 1.837(4)
P2 C23 1.836(4)
P2 C27 1.838(5)
P2 C1 1.843(5)
C1 C2 1.531(6)
C2 C3 1.390(6)
C2 C7 1.404(6)
C3 C4 1.382(7)
C4 C5 1.371(6)
C5 C6 1.377(7)
C6 C7 1.391(6)
C7 C8 1.516(6)
C8 C9 1.393(7)
C8 C13 1.408(6)
C9 C10 1.372(6)
C10 C11 1.381(6)
C11 C12 1.372(7)
C12 C13 1.397(6)
C13 C14 1.519(6)
C15 C22 1.543(7)
C15 C16 1.550(7)
C16 C17 1.560(8)
C17 C18 1.523(7)
C18 C19 1.546(7)
C19 C20 1.531(6)
C20 C21 1.532(7)
C21 C22 1.521(7)
C23 C24 1.526(6)
C23 C30 1.544(7)
C24 C25 1.532(7)
C25 C26 1.542(7)
C26 C27 1.544(7)
C27 C28 1.556(7)
C28 C29 1.534(7)
C29 C30 1.554(7)
C99 Cl98 1.743(6)
C99 Cl99 1.743(6)
